data_1561420
loop_
_publ_author_name
'Li, Zhao-Hao'
'Xue, Li-Ping'
'Miao, Shao-Bin'
'Zhao, Bang-Tun'

_publ_section_title
;
 Assembly of 4-, 6- and 8-connected Cd(II) pseudo-polymorphic coordination
 polymers: Synthesis, solvent-dependent structural variation and
 properties
;
_journal_name_full 'Journal of Solid State Chemistry'
_journal_page_first 9
_journal_page_last 15
_journal_paper_doi 10.1016/j.jssc.2016.05.005
_journal_volume 240
_journal_year 2016
_chemical_formula_sum 'C26 H20 Cd2 N8 O8 S2'
_chemical_formula_weight 861.42
_space_group_IT_number 14
_space_group_name_Hall '-P 2ybc'
_space_group_name_H-M_alt 'P 1 21/c 1'
_symmetry_cell_setting monoclinic
_symmetry_space_group_name_H-M 'P 1 21/c 1'
_atom_sites_solution_hydrogens geom
_atom_sites_solution_primary direct
_atom_sites_solution_secondary difmap
_audit_creation_method SHELXL-97
_cell_angle_alpha 90.00
_cell_angle_beta 94.1700(10)
_cell_angle_gamma 90.00
_cell_formula_units_Z 4
_cell_length_a 10.8492(7)
_cell_length_b 15.3928(10)
_cell_length_c 19.6356(13)
_cell_measurement_reflns_used 6075
_cell_measurement_temperature 296(2)
_cell_measurement_theta_max 25.50
_cell_measurement_theta_min 1.68
_cell_volume 3270.5(4)
_computing_cell_refinement 'Bruker SMART'
_computing_data_collection 'Bruker SMART'
_computing_data_reduction 'Bruker SAINT'
_computing_molecular_graphics 'Bruker SHELXTL'
_computing_publication_material 'Bruker SHELXTL'
_computing_structure_refinement 'SHELXL-97 (Sheldrick, 1997)'
_computing_structure_solution 'SHELXS-97 (Sheldrick, 1990)'
_diffrn_ambient_temperature 296(2)
_diffrn_measured_fraction_theta_full 0.998
_diffrn_measured_fraction_theta_max 0.998
_diffrn_measurement_device_type 'CCD area detector'
_diffrn_measurement_method 'phi and omega scans'
_diffrn_radiation_monochromator graphite
_diffrn_radiation_source 'fine-focus sealed tube'
_diffrn_radiation_type MoK\a
_diffrn_radiation_wavelength 0.71073
_diffrn_reflns_av_R_equivalents 0.0159
_diffrn_reflns_av_sigmaI/netI 0.0175
_diffrn_reflns_limit_h_max 13
_diffrn_reflns_limit_h_min -12
_diffrn_reflns_limit_k_max 18
_diffrn_reflns_limit_k_min -18
_diffrn_reflns_limit_l_max 23
_diffrn_reflns_limit_l_min -19
_diffrn_reflns_number 17057
_diffrn_reflns_theta_full 25.50
_diffrn_reflns_theta_max 25.50
_diffrn_reflns_theta_min 1.68
_diffrn_standards_decay_% 0
_diffrn_standards_interval_count 0
_diffrn_standards_interval_time 0
_diffrn_standards_number 0
_exptl_absorpt_coefficient_mu 1.486
_exptl_absorpt_correction_T_max 0.721
_exptl_absorpt_correction_T_min 0.602
_exptl_absorpt_correction_type multi-scan
_exptl_absorpt_process_details sadabs
_exptl_crystal_colour colourless
_exptl_crystal_density_diffrn 1.750
_exptl_crystal_density_method 'not measured'
_exptl_crystal_description block
_exptl_crystal_F_000 1696
_exptl_crystal_size_max 0.35
_exptl_crystal_size_mid 0.29
_exptl_crystal_size_min 0.22
_refine_diff_density_max 0.660
_refine_diff_density_min -0.926
_refine_diff_density_rms 0.321
_refine_ls_extinction_method none
_refine_ls_goodness_of_fit_ref 1.147
_refine_ls_hydrogen_treatment mixed
_refine_ls_matrix_type full
_refine_ls_number_parameters 415
_refine_ls_number_reflns 6075
_refine_ls_number_restraints 0
_refine_ls_restrained_S_all 1.147
_refine_ls_R_factor_all 0.0273
_refine_ls_R_factor_gt 0.0241
_refine_ls_shift/su_max 0.002
_refine_ls_shift/su_mean 0.000
_refine_ls_structure_factor_coef Fsqd
_refine_ls_weighting_details 'calc w=1/[\s^2^(Fo^2^)+(0.0454P)^2^+2.6825P] where P=(Fo^2^+2Fc^2^)/3'
_refine_ls_weighting_scheme calc
_refine_ls_wR_factor_gt 0.0770
_refine_ls_wR_factor_ref 0.0823
_reflns_number_gt 5528
_reflns_number_total 6075
_reflns_threshold_expression >2sigma(I)
_cod_data_source_file JSSC-2016-240-9.cif
_cod_data_source_block 1407860
_cod_depositor_comments
;
The following automatic conversions were performed:

data item '_symmetry_cell_setting' value 'Monoclinic' was changed to
'monoclinic' in accordance with the built-in table derived from the
CIF Core dictionary named 'cif_core.dic' version 2.4.5 last updated
on 2014-11-21.

Automatic conversion script
Id: cif_fix_values 8369 2020-08-20 11:38:08Z andrius 
;
_cod_original_sg_symbol_H-M P2(1)/c
_cod_database_code 1561420

loop_
_symmetry_equiv_pos_as_xyz
'x, y, z'
'-x, y+1/2, -z+1/2'
'-x, -y, -z'
'x, -y-1/2, z-1/2'

loop_
_atom_site_label
_atom_site_type_symbol
_atom_site_fract_x
_atom_site_fract_y
_atom_site_fract_z
_atom_site_U_iso_or_equiv
_atom_site_adp_type
_atom_site_occupancy
_atom_site_symmetry_multiplicity
_atom_site_calc_flag
_atom_site_refinement_flags
_atom_site_disorder_assembly
_atom_site_disorder_group
C1 C 1.1818(2) 0.64420(19) 0.69721(14) 0.0185(6) Uani 1 1 d . . .
C2 C 1.1737(3) 0.66995(18) 0.62455(14) 0.0188(6) Uani 1 1 d . . .
C3 C 1.1601(3) 0.61815(19) 0.56837(15) 0.0245(6) Uani 1 1 d . . .
H3 H 1.1567 0.5578 0.5702 0.029 Uiso 1 1 calc R . .
C4 C 1.1519(3) 0.6659(2) 0.50726(15) 0.0281(7) Uani 1 1 d . . .
H4 H 1.1397 0.6405 0.4644 0.034 Uiso 1 1 calc R . .
C5 C 1.1635(3) 0.75310(19) 0.51699(14) 0.0210(6) Uani 1 1 d . . .
C6 C 1.1678(3) 0.8213(2) 0.46312(15) 0.0245(6) Uani 1 1 d . . .
C7 C 1.1664(2) 0.35851(19) 0.83770(13) 0.0186(6) Uani 1 1 d . . .
C8 C 1.1614(3) 0.33022(17) 0.90944(13) 0.0177(6) Uani 1 1 d . . .
C9 C 1.1467(3) 0.38043(19) 0.96553(14) 0.0233(6) Uani 1 1 d . . .
H9 H 1.1378 0.4405 0.9640 0.028 Uiso 1 1 calc R . .
C10 C 1.1466(3) 0.3313(2) 1.02578(15) 0.0257(6) Uani 1 1 d . . .
H10 H 1.1364 0.3555 1.0684 0.031 Uiso 1 1 calc R . .
C11 C 1.1626(3) 0.24524(19) 1.01564(14) 0.0212(6) Uani 1 1 d . . .
C12 C 1.1760(3) 0.1757(2) 1.06958(16) 0.0282(7) Uani 1 1 d . . .
C13 C 0.9096(3) 0.5077(2) 0.65050(17) 0.0300(7) Uani 1 1 d . . .
H13 H 0.9447 0.5614 0.6422 0.036 Uiso 1 1 calc R . .
C14 C 0.7906(3) 0.4868(2) 0.63617(18) 0.0358(8) Uani 1 1 d . . .
H14 H 0.7288 0.5227 0.6165 0.043 Uiso 1 1 calc R . .
C15 C 0.8895(3) 0.3748(2) 0.68177(16) 0.0249(6) Uani 1 1 d . . .
H15 H 0.9065 0.3193 0.6988 0.030 Uiso 1 1 calc R . .
C16 C 0.6710(3) 0.3455(3) 0.6433(2) 0.0444(10) Uani 1 1 d . . .
H16A H 0.6408 0.3510 0.5958 0.053 Uiso 1 1 calc R . .
H16B H 0.6961 0.2857 0.6511 0.053 Uiso 1 1 calc R . .
C17 C 0.5683(3) 0.3487(2) 0.75433(19) 0.0406(9) Uani 1 1 d . . .
H17 H 0.6316 0.3258 0.7834 0.049 Uiso 1 1 calc R . .
C18 C 0.4552(3) 0.3716(3) 0.77079(18) 0.0388(8) Uani 1 1 d . . .
H18 H 0.4273 0.3679 0.8144 0.047 Uiso 1 1 calc R . .
C19 C 0.4590(3) 0.3971(2) 0.66429(17) 0.0285(7) Uani 1 1 d . . .
H19 H 0.4364 0.4134 0.6195 0.034 Uiso 1 1 calc R . .
C20 C 0.8936(3) 0.62838(19) 0.79266(15) 0.0227(6) Uani 1 1 d . . .
H20 H 0.9169 0.6817 0.7755 0.027 Uiso 1 1 calc R . .
C21 C 0.8985(3) 0.5021(2) 0.83944(17) 0.0290(7) Uani 1 1 d . . .
H21 H 0.9283 0.4518 0.8611 0.035 Uiso 1 1 calc R . .
C22 C 0.7792(3) 0.5186(2) 0.82138(18) 0.0328(8) Uani 1 1 d . . .
H22 H 0.7122 0.4825 0.8277 0.039 Uiso 1 1 calc R . .
C23 C 0.6683(3) 0.6452(3) 0.76170(19) 0.0391(8) Uani 1 1 d . . .
H23A H 0.6892 0.7056 0.7546 0.047 Uiso 1 1 calc R . .
H23B H 0.6429 0.6198 0.7177 0.047 Uiso 1 1 calc R . .
C24 C 0.4567(3) 0.6019(2) 0.79077(17) 0.0285(7) Uani 1 1 d . . .
H24 H 0.4333 0.5758 0.7491 0.034 Uiso 1 1 calc R . .
C25 C 0.4560(3) 0.6495(2) 0.89325(18) 0.0367(8) Uani 1 1 d . . .
H25 H 0.4300 0.6622 0.9362 0.044 Uiso 1 1 calc R . .
C26 C 0.5681(3) 0.6703(2) 0.87142(19) 0.0380(8) Uani 1 1 d . . .
H26 H 0.6322 0.6994 0.8959 0.046 Uiso 1 1 calc R . .
Cd1 Cd 1.175819(18) 0.412764(12) 0.701510(10) 0.01607(8) Uani 1 1 d . . .
Cd2 Cd 1.177137(18) 0.589366(12) 0.835273(10) 0.01631(8) Uani 1 1 d . . .
N1 N 0.9718(2) 0.43745(16) 0.67925(12) 0.0214(5) Uani 1 1 d . . .
N2 N 0.7779(2) 0.40189(17) 0.65633(15) 0.0290(6) Uani 1 1 d . . .
N3 N 0.5720(2) 0.36593(17) 0.68604(14) 0.0304(6) Uani 1 1 d . . .
N4 N 0.3863(2) 0.40124(17) 0.71409(14) 0.0270(6) Uani 1 1 d . . .
N5 N 0.9705(2) 0.57076(16) 0.82112(13) 0.0217(5) Uani 1 1 d . . .
N6 N 0.7758(2) 0.59941(17) 0.79179(14) 0.0268(6) Uani 1 1 d . . .
N7 N 0.5676(2) 0.63982(17) 0.80615(14) 0.0290(6) Uani 1 1 d . . .
N8 N 0.3864(2) 0.60674(18) 0.84211(14) 0.0269(6) Uani 1 1 d . . .
O1 O 1.1943(2) 0.56429(14) 0.71182(10) 0.0260(5) Uani 1 1 d . . .
O2 O 1.1762(2) 0.70109(14) 0.74232(10) 0.0311(5) Uani 1 1 d . . .
O3 O 1.1535(2) 0.79415(15) 0.40300(11) 0.0327(5) Uani 1 1 d . . .
O4 O 1.1874(3) 0.89826(15) 0.47892(14) 0.0435(6) Uani 1 1 d . . .
O5 O 1.1819(2) 0.43851(14) 0.82567(10) 0.0256(5) Uani 1 1 d . . .
O6 O 1.1585(2) 0.30350(14) 0.79074(10) 0.0295(5) Uani 1 1 d . . .
O7 O 1.1672(2) 0.20176(16) 1.12945(11) 0.0344(5) Uani 1 1 d . . .
O8 O 1.1991(3) 0.09990(16) 1.05348(15) 0.0556(8) Uani 1 1 d . . .
S1 S 1.17870(7) 0.77818(5) 0.60251(4) 0.02432(17) Uani 1 1 d . . .
S2 S 1.17440(8) 0.22201(5) 0.93070(4) 0.02579(17) Uani 1 1 d . . .

loop_
_atom_site_aniso_label
_atom_site_aniso_U_11
_atom_site_aniso_U_22
_atom_site_aniso_U_33
_atom_site_aniso_U_23
_atom_site_aniso_U_13
_atom_site_aniso_U_12
C1 0.0148(14) 0.0206(15) 0.0203(14) 0.0029(11) 0.0017(11) -0.0009(11)
C2 0.0224(14) 0.0154(13) 0.0190(14) 0.0035(10) 0.0038(11) 0.0017(11)
C3 0.0383(18) 0.0141(14) 0.0215(15) 0.0022(11) 0.0041(13) 0.0004(12)
C4 0.0425(18) 0.0261(16) 0.0163(14) 0.0013(12) 0.0057(13) -0.0028(14)
C5 0.0220(14) 0.0238(15) 0.0174(14) 0.0040(11) 0.0024(11) 0.0010(12)
C6 0.0207(15) 0.0264(16) 0.0269(16) 0.0106(13) 0.0050(12) 0.0031(12)
C7 0.0183(14) 0.0186(14) 0.0194(14) 0.0024(11) 0.0051(11) 0.0011(11)
C8 0.0214(14) 0.0147(13) 0.0169(13) 0.0019(10) 0.0002(11) 0.0003(11)
C9 0.0337(17) 0.0172(14) 0.0190(14) 0.0014(11) 0.0016(12) 0.0004(12)
C10 0.0331(16) 0.0284(16) 0.0158(14) 0.0008(12) 0.0023(12) 0.0008(13)
C11 0.0212(14) 0.0258(15) 0.0164(14) 0.0035(11) 0.0008(11) -0.0036(12)
C12 0.0282(17) 0.0276(17) 0.0283(17) 0.0105(13) -0.0018(13) -0.0061(13)
C13 0.0260(16) 0.0252(16) 0.0394(18) 0.0072(14) 0.0048(14) 0.0025(13)
C14 0.0237(17) 0.040(2) 0.042(2) 0.0023(15) -0.0024(14) 0.0112(14)
C15 0.0177(15) 0.0222(15) 0.0353(17) -0.0032(13) 0.0041(12) -0.0001(12)
C16 0.0138(15) 0.049(2) 0.072(3) -0.030(2) 0.0104(16) -0.0070(15)
C17 0.0197(17) 0.048(2) 0.052(2) 0.0145(18) -0.0090(15) 0.0017(15)
C18 0.0277(18) 0.055(2) 0.0335(18) 0.0076(17) -0.0022(14) -0.0030(16)
C19 0.0182(15) 0.0380(18) 0.0291(17) -0.0018(13) 0.0017(13) 0.0002(13)
C20 0.0177(14) 0.0205(15) 0.0304(16) 0.0012(12) 0.0050(12) -0.0027(11)
C21 0.0211(15) 0.0211(15) 0.0456(19) 0.0049(14) 0.0065(13) -0.0011(12)
C22 0.0201(16) 0.0260(17) 0.053(2) 0.0041(15) 0.0065(14) -0.0071(12)
C23 0.0153(15) 0.053(2) 0.049(2) 0.0157(17) 0.0046(14) 0.0015(15)
C24 0.0182(15) 0.0332(17) 0.0341(18) -0.0062(14) 0.0011(13) 0.0025(13)
C25 0.0260(17) 0.046(2) 0.0367(19) -0.0095(16) -0.0044(14) 0.0059(15)
C26 0.0196(16) 0.040(2) 0.053(2) -0.0123(16) -0.0080(15) -0.0029(14)
Cd1 0.01501(12) 0.01773(12) 0.01545(12) -0.00164(7) 0.00090(8) 0.00079(7)
Cd2 0.01525(12) 0.01707(12) 0.01673(12) -0.00197(7) 0.00196(8) -0.00090(7)
N1 0.0159(12) 0.0206(12) 0.0277(13) -0.0004(10) 0.0007(10) -0.0011(10)
N2 0.0150(13) 0.0322(15) 0.0399(16) -0.0109(12) 0.0036(11) -0.0008(10)
N3 0.0131(12) 0.0314(15) 0.0465(17) -0.0067(12) 0.0000(11) -0.0014(10)
N4 0.0162(13) 0.0337(15) 0.0310(15) -0.0018(11) 0.0002(11) 0.0014(10)
N5 0.0173(12) 0.0200(12) 0.0283(13) -0.0011(10) 0.0047(10) 0.0002(10)
N6 0.0139(13) 0.0306(14) 0.0362(15) 0.0032(11) 0.0037(11) -0.0003(10)
N7 0.0135(12) 0.0303(14) 0.0429(16) 0.0018(12) 0.0004(11) 0.0002(10)
N8 0.0143(12) 0.0314(14) 0.0347(15) -0.0022(11) 0.0006(11) -0.0013(11)
O1 0.0354(12) 0.0189(10) 0.0230(11) 0.0052(8) -0.0016(9) -0.0034(9)
O2 0.0505(14) 0.0253(11) 0.0180(10) -0.0015(9) 0.0051(10) 0.0055(10)
O3 0.0416(13) 0.0361(13) 0.0212(11) 0.0120(9) 0.0068(9) 0.0067(11)
O4 0.0562(17) 0.0253(13) 0.0486(16) 0.0110(11) 0.0018(13) -0.0033(11)
O5 0.0378(13) 0.0163(10) 0.0234(11) 0.0058(8) 0.0065(9) 0.0035(9)
O6 0.0460(14) 0.0260(11) 0.0169(10) -0.0036(9) 0.0043(9) -0.0026(10)
O7 0.0425(14) 0.0390(13) 0.0217(11) 0.0147(10) 0.0021(10) -0.0018(11)
O8 0.096(2) 0.0247(14) 0.0452(17) 0.0101(11) -0.0041(16) 0.0020(14)
S1 0.0381(4) 0.0157(3) 0.0190(4) 0.0019(3) 0.0012(3) 0.0000(3)
S2 0.0434(5) 0.0152(3) 0.0189(4) 0.0012(3) 0.0026(3) 0.0004(3)

loop_
_atom_type_symbol
_atom_type_description
_atom_type_scat_dispersion_real
_atom_type_scat_dispersion_imag
_atom_type_scat_source
C C 0.0033 0.0016 'International Tables Vol C Tables 4.2.6.8 and 6.1.1.4'
H H 0.0000 0.0000 'International Tables Vol C Tables 4.2.6.8 and 6.1.1.4'
N N 0.0061 0.0033 'International Tables Vol C Tables 4.2.6.8 and 6.1.1.4'
O O 0.0106 0.0060 'International Tables Vol C Tables 4.2.6.8 and 6.1.1.4'
S S 0.1246 0.1234 'International Tables Vol C Tables 4.2.6.8 and 6.1.1.4'
Cd Cd -0.8075 1.2024 'International Tables Vol C Tables 4.2.6.8 and 6.1.1.4'

loop_
_geom_angle_atom_site_label_1
_geom_angle_atom_site_label_2
_geom_angle_atom_site_label_3
_geom_angle
_geom_angle_site_symmetry_1
_geom_angle_site_symmetry_3
O2 C1 O1 121.9(3) . .
O2 C1 C2 119.6(3) . .
O1 C1 C2 118.5(2) . .
C3 C2 C1 128.4(3) . .
C3 C2 S1 111.5(2) . .
C1 C2 S1 120.1(2) . .
C2 C3 C4 112.5(3) . .
C2 C3 H3 123.8 . .
C4 C3 H3 123.8 . .
C5 C4 C3 113.4(3) . .
C5 C4 H4 123.3 . .
C3 C4 H4 123.3 . .
C4 C5 C6 127.0(3) . .
C4 C5 S1 111.1(2) . .
C6 C5 S1 121.9(2) . .
O4 C6 O3 124.3(3) . .
O4 C6 C5 120.6(3) . .
O3 C6 C5 115.1(3) . .
O6 C7 O5 121.6(2) . .
O6 C7 C8 119.8(3) . .
O5 C7 C8 118.5(2) . .
C9 C8 C7 128.1(3) . .
C9 C8 S2 111.4(2) . .
C7 C8 S2 120.5(2) . .
C8 C9 C10 112.5(3) . .
C8 C9 H9 123.8 . .
C10 C9 H9 123.8 . .
C11 C10 C9 113.3(3) . .
C11 C10 H10 123.4 . .
C9 C10 H10 123.4 . .
C10 C11 C12 126.8(3) . .
C10 C11 S2 111.5(2) . .
C12 C11 S2 121.6(2) . .
O8 C12 O7 124.8(3) . .
O8 C12 C11 120.1(3) . .
O7 C12 C11 115.0(3) . .
C14 C13 N1 109.6(3) . .
C14 C13 H13 125.2 . .
N1 C13 H13 125.2 . .
C13 C14 N2 106.4(3) . .
C13 C14 H14 126.8 . .
N2 C14 H14 126.8 . .
N1 C15 N2 110.7(3) . .
N1 C15 H15 124.7 . .
N2 C15 H15 124.7 . .
N3 C16 N2 112.6(3) . .
N3 C16 H16A 109.1 . .
N2 C16 H16A 109.1 . .
N3 C16 H16B 109.1 . .
N2 C16 H16B 109.1 . .
H16A C16 H16B 107.8 . .
C18 C17 N3 106.1(3) . .
C18 C17 H17 126.9 . .
N3 C17 H17 126.9 . .
C17 C18 N4 110.3(3) . .
C17 C18 H18 124.9 . .
N4 C18 H18 124.9 . .
N4 C19 N3 111.4(3) . .
N4 C19 H19 124.3 . .
N3 C19 H19 124.3 . .
N5 C20 N6 110.7(3) . .
N5 C20 H20 124.7 . .
N6 C20 H20 124.7 . .
C22 C21 N5 109.9(3) . .
C22 C21 H21 125.1 . .
N5 C21 H21 125.1 . .
C21 C22 N6 106.2(3) . .
C21 C22 H22 126.9 . .
N6 C22 H22 126.9 . .
N7 C23 N6 110.2(3) . .
N7 C23 H23A 109.6 . .
N6 C23 H23A 109.6 . .
N7 C23 H23B 109.6 . .
N6 C23 H23B 109.6 . .
H23A C23 H23B 108.1 . .
N8 C24 N7 111.2(3) . .
N8 C24 H24 124.4 . .
N7 C24 H24 124.4 . .
C26 C25 N8 109.8(3) . .
C26 C25 H25 125.1 . .
N8 C25 H25 125.1 . .
C25 C26 N7 105.8(3) . .
C25 C26 H26 127.1 . .
N7 C26 H26 127.1 . .
N1 Cd1 O7 90.83(9) . 4_565
N1 Cd1 N4 172.72(9) . 1_655
O7 Cd1 N4 90.16(9) 4_565 1_655
N1 Cd1 O1 85.76(8) . .
O7 Cd1 O1 145.97(8) 4_565 .
N4 Cd1 O1 89.38(9) 1_655 .
N1 Cd1 O6 97.42(8) . .
O7 Cd1 O6 84.84(8) 4_565 .
N4 Cd1 O6 89.85(9) 1_655 .
O1 Cd1 O6 129.18(7) . .
N1 Cd1 O5 96.87(8) . .
O7 Cd1 O5 137.89(8) 4_565 .
N4 Cd1 O5 87.20(9) 1_655 .
O1 Cd1 O5 76.07(7) . .
O6 Cd1 O5 53.15(7) . .
N5 Cd2 O3 91.07(9) . 4_576
N5 Cd2 N8 176.27(9) . 1_655
O3 Cd2 N8 91.58(9) 4_576 1_655
N5 Cd2 O5 83.75(8) . .
O3 Cd2 O5 147.44(8) 4_576 .
N8 Cd2 O5 95.39(9) 1_655 .
N5 Cd2 O1 90.27(8) . .
O3 Cd2 O1 136.10(8) 4_576 .
N8 Cd2 O1 86.00(9) 1_655 .
O5 Cd2 O1 76.22(7) . .
N5 Cd2 O2 92.64(8) . .
O3 Cd2 O2 83.66(8) 4_576 .
N8 Cd2 O2 85.05(9) 1_655 .
O5 Cd2 O2 128.57(7) . .
O1 Cd2 O2 52.45(7) . .
C15 N1 C13 106.2(2) . .
C15 N1 Cd1 121.8(2) . .
C13 N1 Cd1 131.1(2) . .
C15 N2 C14 107.3(3) . .
C15 N2 C16 124.4(3) . .
C14 N2 C16 127.6(3) . .
C19 N3 C17 106.7(3) . .
C19 N3 C16 125.9(3) . .
C17 N3 C16 127.0(3) . .
C19 N4 C18 105.5(3) . .
C19 N4 Cd1 125.3(2) . 1_455
C18 N4 Cd1 126.5(2) . 1_455
C20 N5 C21 105.9(2) . .
C20 N5 Cd2 124.1(2) . .
C21 N5 Cd2 129.9(2) . .
C20 N6 C22 107.3(3) . .
C20 N6 C23 125.1(3) . .
C22 N6 C23 127.5(3) . .
C24 N7 C26 107.5(3) . .
C24 N7 C23 126.0(3) . .
C26 N7 C23 126.4(3) . .
C24 N8 C25 105.6(3) . .
C24 N8 Cd2 125.5(2) . 1_455
C25 N8 Cd2 126.1(2) . 1_455
C1 O1 Cd1 159.50(19) . .
C1 O1 Cd2 93.20(17) . .
Cd1 O1 Cd2 103.13(8) . .
C1 O2 Cd2 92.15(17) . .
C6 O3 Cd2 106.16(19) . 4_575
C7 O5 Cd2 161.64(18) . .
C7 O5 Cd1 91.93(16) . .
Cd2 O5 Cd1 103.94(8) . .
C7 O6 Cd1 93.31(17) . .
C12 O7 Cd1 109.6(2) . 4_566
C5 S1 C2 91.48(14) . .
C11 S2 C8 91.34(13) . .

loop_
_geom_bond_atom_site_label_1
_geom_bond_atom_site_label_2
_geom_bond_distance
_geom_bond_site_symmetry_2
C1 O2 1.250(4) .
C1 O1 1.268(4) .
C1 C2 1.477(4) .
C2 C3 1.360(4) .
C2 S1 1.723(3) .
C3 C4 1.405(4) .
C3 H3 0.9300 .
C4 C5 1.360(4) .
C4 H4 0.9300 .
C5 C6 1.494(4) .
C5 S1 1.719(3) .
C6 O4 1.238(4) .
C6 O3 1.251(4) .
C7 O6 1.250(3) .
C7 O5 1.267(4) .
C7 C8 1.479(4) .
C8 C9 1.364(4) .
C8 S2 1.721(3) .
C9 C10 1.404(4) .
C9 H9 0.9300 .
C10 C11 1.353(4) .
C10 H10 0.9300 .
C11 C12 1.505(4) .
C11 S2 1.720(3) .
C12 O8 1.239(4) .
C12 O7 1.252(4) .
C13 C14 1.341(5) .
C13 N1 1.373(4) .
C13 H13 0.9300 .
C14 N2 1.376(4) .
C14 H14 0.9300 .
C15 N1 1.318(4) .
C15 N2 1.342(4) .
C15 H15 0.9300 .
C16 N3 1.444(4) .
C16 N2 1.456(4) .
C16 H16A 0.9700 .
C16 H16B 0.9700 .
C17 C18 1.339(5) .
C17 N3 1.370(5) .
C17 H17 0.9300 .
C18 N4 1.373(4) .
C18 H18 0.9300 .
C19 N4 1.302(4) .
C19 N3 1.356(4) .
C19 H19 0.9300 .
C20 N5 1.314(4) .
C20 N6 1.353(4) .
C20 H20 0.9300 .
C21 C22 1.342(4) .
C21 N5 1.377(4) .
C21 H21 0.9300 .
C22 N6 1.372(4) .
C22 H22 0.9300 .
C23 N7 1.449(4) .
C23 N6 1.451(4) .
C23 H23A 0.9700 .
C23 H23B 0.9700 .
C24 N8 1.310(4) .
C24 N7 1.352(4) .
C24 H24 0.9300 .
C25 C26 1.357(5) .
C25 N8 1.379(4) .
C25 H25 0.9300 .
C26 N7 1.365(4) .
C26 H26 0.9300 .
Cd1 N1 2.257(2) .
Cd1 O7 2.258(2) 4_565
Cd1 N4 2.285(3) 1_655
Cd1 O1 2.349(2) .
Cd1 O6 2.446(2) .
Cd1 O5 2.466(2) .
Cd2 N5 2.257(2) .
Cd2 O3 2.258(2) 4_576
Cd2 N8 2.280(2) 1_655
Cd2 O5 2.331(2) .
Cd2 O1 2.475(2) .
Cd2 O2 2.507(2) .
N4 Cd1 2.285(3) 1_455
N8 Cd2 2.280(2) 1_455
O3 Cd2 2.258(2) 4_575
O7 Cd1 2.258(2) 4_566
